data_7710291
loop_
_publ_author_name
'Singh, Mukesh K.'
'Etcheverry-Berr\'ios, Alvaro'
'Vallejo, Julia'
'Sanz, Sergio'
'Mart\'inez-Lillo, Jos\'e'
'Nichol, Gary S.'
'Lusby, Paul J.'
'Brechin, Euan K.'

_publ_section_title
;
 Guest-induced magnetic exchange in paramagnetic [M2L4]4+ coordination
 cages
;
_journal_name_full 'Dalton Transactions'
_journal_paper_doi 10.1039/D2DT01385A
_journal_year 2022
_chemical_formula_moiety 'C83 H50 Cu2 F9 N8 O10 S3, C F3 O3 S, C2 H3 N + other solvent'
_chemical_formula_sum 'C86 H53 Cu2 F12 N9 O13 S4'
_chemical_formula_weight 1903.69
_space_group_crystal_system triclinic
_space_group_IT_number 2
_space_group_name_Hall '-P 1'
_space_group_name_H-M_alt 'P -1'
_atom_sites_solution_hydrogens mixed
_atom_sites_solution_primary direct
_audit_creation_date 2016-07-20
_audit_creation_method
;
Olex2 1.2-beta
(compiled 2016.07.08 svn.r3312 for OlexSys, GUI svn.r5203)
;
_audit_update_record
;
2017-08-24 deposited with the CCDC.	2022-05-10 downloaded from the CCDC.
;
_cell_angle_alpha 64.740(3)
_cell_angle_beta 74.232(3)
_cell_angle_gamma 78.345(3)
_cell_formula_units_Z 2
_cell_length_a 14.0285(6)
_cell_length_b 19.1152(9)
_cell_length_c 21.1384(11)
_cell_measurement_reflns_used 4644
_cell_measurement_temperature 200.0
_cell_measurement_theta_max 22.21
_cell_measurement_theta_min 2.22
_cell_volume 4909.3(4)
_computing_cell_refinement 'SAINT v8.34A (Bruker, 2013)'
_computing_data_collection APEX2
_computing_data_reduction 'SAINT v8.34A (Bruker, 2013)'
_computing_molecular_graphics 'Olex2 (Dolomanov et al., 2009)'
_computing_publication_material 'Olex2 (Dolomanov et al., 2009)'
_computing_structure_refinement 'ShelXL (Sheldrick, 2015)'
_computing_structure_solution 'ShelXS (Sheldrick, 2008)'
_diffrn_ambient_temperature 200.0
_diffrn_measured_fraction_theta_full 0.999
_diffrn_measured_fraction_theta_max 0.999
_diffrn_measurement_device_type 'Bruker SMART APEXII diffractometer'
_diffrn_measurement_method '\f and \w scans'
_diffrn_radiation_type MoK\a
_diffrn_radiation_wavelength 0.71073
_diffrn_reflns_av_R_equivalents 0.0869
_diffrn_reflns_av_unetI/netI 0.0742
_diffrn_reflns_Laue_measured_fraction_full 0.999
_diffrn_reflns_Laue_measured_fraction_max 0.999
_diffrn_reflns_limit_h_max 14
_diffrn_reflns_limit_h_min -13
_diffrn_reflns_limit_k_max 19
_diffrn_reflns_limit_k_min -16
_diffrn_reflns_limit_l_max 21
_diffrn_reflns_limit_l_min 0
_diffrn_reflns_number 47951
_diffrn_reflns_point_group_measured_fraction_full 0.999
_diffrn_reflns_point_group_measured_fraction_max 0.999
_diffrn_reflns_theta_full 20.814
_diffrn_reflns_theta_max 20.814
_diffrn_reflns_theta_min 1.089
_diffrn_source Mo-tube
_diffrn_source_current 30
_diffrn_source_voltage 50
_diffrn_standards_number 0
_exptl_absorpt_coefficient_mu 0.600
_exptl_absorpt_correction_T_max 0.429
_exptl_absorpt_correction_T_min 0.305
_exptl_absorpt_correction_type multi-scan
_exptl_absorpt_process_details
;
 TWINABS-2012/1 (Bruker,2012) was used for absorption correction.
 
For component 1:
 wR2(int) was 0.0746 before and 0.0502 after correction.
 The Ratio of minimum to maximum transmission not present.
 The \l/2 correction factor is Not present
 
For component 2:
 wR2(int) was 0.0793 before and 0.0507 after correction.
 The Ratio of minimum to maximum transmission is 0.71.
 The \l/2 correction factor is Not present

Final HKLF 4 output contains 47951 reflections, Rint = 0.0869
 (11865 with I > 3sig(I), Rint = 0.0460)
;
_exptl_crystal_colour blue
_exptl_crystal_colour_primary blue
_exptl_crystal_density_diffrn 1.288
_exptl_crystal_description block
_exptl_crystal_F_000 1932
_exptl_crystal_recrystallization_method
'The material was recrystallised from a mixture of DCM and acetonitrile by slow evaporation'
_exptl_crystal_size_max 0.358
_exptl_crystal_size_mid 0.133
_exptl_crystal_size_min 0.063
_refine_diff_density_max 1.114
_refine_diff_density_min -0.533
_refine_diff_density_rms 0.129
_refine_ls_extinction_method none
_refine_ls_goodness_of_fit_ref 1.028
_refine_ls_hydrogen_treatment constr
_refine_ls_matrix_type full
_refine_ls_number_parameters 1321
_refine_ls_number_reflns 13413
_refine_ls_number_restraints 1074
_refine_ls_restrained_S_all 1.031
_refine_ls_R_factor_all 0.1330
_refine_ls_R_factor_gt 0.0991
_refine_ls_shift/su_max 0.003
_refine_ls_shift/su_mean 0.000
_refine_ls_structure_factor_coef Fsqd
_refine_ls_weighting_details 'w=1/[\s^2^(Fo^2^)+(0.1783P)^2^+20.4557P] where P=(Fo^2^+2Fc^2^)/3'
_refine_ls_weighting_scheme calc
_refine_ls_wR_factor_gt 0.2639
_refine_ls_wR_factor_ref 0.2909
_reflns_Friedel_coverage 0.000
_reflns_number_gt 9503
_reflns_number_total 13413
_reflns_threshold_expression 'I > 2\s(I)'
_cod_data_source_file d2dt01385a2.cif
_cod_data_source_block 2
_cod_database_code 7710291
_shelx_space_group_comment
;
The symmetry employed for this shelxl refinement is uniquely defined
by the following loop, which should always be used as a source of
symmetry information in preference to the above space-group names.
They are only intended as comments.
;
_shelx_estimated_absorpt_t_max 0.963
_shelx_estimated_absorpt_t_min 0.814
_olex2_refinement_description
;
1. Twinned data refinement
 Scales: 0.551(2) 0.449(2)
2. Fixed Uiso
 At 1.2 times of:
  All C(H) groups
 At 1.5 times of:
  All C(H,H,H) groups, All O(H,H) groups
3. Shared sites
{O7, O7A}
{O11, O11A}
{O12, O12A}
{O4, O4A}
4. Rigid bond restraints
 All non-hydrogen atoms
 with sigma for 1-2 distances of 0.01 and sigma for 1-3 distances of 0.01
5. Uiso/Uaniso restraints and constraints
Uanis(O7) = Uanis(O7A)
Uanis(O11) = Uanis(O11A)
Uanis(O12) = Uanis(O12A)
Uanis(O4) = Uanis(O4A)
6. Rigid body (RIGU) restrains
 S3, S3A, F7, F7A, F8, F8A, F9, F9A, O7, O7A, O8, O8A, O9, O9A, C83, C83A
 with sigma for 1-2 distances of 0.004 and sigma for 1-3 distances of 0.004
 C11, C12
 with sigma for 1-2 distances of 0.004 and sigma for 1-3 distances of 0.004
 N91, C91, C92
 with sigma for 1-2 distances of 0.004 and sigma for 1-3 distances of 0.004
 S2, F4, F5, F6, O4, O5, O6, C82, S2A, F4A, F5A, F6A, O4A, O5A, O6A, C82A
 with sigma for 1-2 distances of 0.004 and sigma for 1-3 distances of 0.004
 C12, C11
 with sigma for 1-2 distances of 0.004 and sigma for 1-3 distances of 0.004
 C12, C14
 with sigma for 1-2 distances of 0.004 and sigma for 1-3 distances of 0.004
 C73, C68
 with sigma for 1-2 distances of 0.004 and sigma for 1-3 distances of 0.004
 C12, C13
 with sigma for 1-2 distances of 0.004 and sigma for 1-3 distances of 0.004
7. Same fragment restrains
{S1, F1, F2, F3, O1, O2, O3, C81} sigma for 1-2: 0.02, 1-3: 0.02
as
{S2, F4, F5, F6, O4, O5, O6, C82}
{S1, F1, F2, F3, O1, O2, O3, C81} sigma for 1-2: 0.02, 1-3: 0.02
as
{S2A, F4A, F5A, F6A, O4A, O5A, O6A, C82A}
{S1, F1, F2, F3, O1, O2, O3, C81} sigma for 1-2: 0.02, 1-3: 0.02
as
{S3, F7, F8, F9, O7, O8, O9, C83}
{S1, F1, F2, F3, O1, O2, O3, C81} sigma for 1-2: 0.02, 1-3: 0.02
as
{S3A, F7A, F8A, F9A, O7A, O8A, O9A, C83A}
{S1, F1, F2, F3, O1, O2, O3, C81} sigma for 1-2: 0.02, 1-3: 0.02
as
{S4, F10, F11, F12, O10, O11, O12, C84}
{S1, F1, F2, F3, O1, O2, O3, C81} sigma for 1-2: 0.02, 1-3: 0.02
as
{S4A, F10A, F11A, F12A, O10A, O11A, O12A, C84A}
8. Others
 Sof(S3A)=Sof(F7A)=Sof(F8A)=Sof(F9A)=Sof(O7A)=Sof(O8A)=Sof(O9A)=Sof(C83A)=1-
 FVAR(1)
 Sof(S3)=Sof(F7)=Sof(F8)=Sof(F9)=Sof(O7)=Sof(O8)=Sof(O9)=Sof(C83)=FVAR(1)
 Sof(S4A)=Sof(F10A)=Sof(F11A)=Sof(F12A)=Sof(O10A)=Sof(O11A)=Sof(O12A)=
 Sof(C84A)=1-FVAR(2)
 Sof(S4)=Sof(F10)=Sof(F11)=Sof(F12)=Sof(O10)=Sof(O11)=Sof(O12)=Sof(C84)=FVAR(2)
 Sof(S2A)=Sof(F4A)=Sof(F5A)=Sof(F6A)=Sof(O4A)=Sof(O5A)=Sof(O6A)=Sof(C82A)=1-
 FVAR(3)
 Sof(S2)=Sof(F4)=Sof(F5)=Sof(F6)=Sof(O4)=Sof(O5)=Sof(O6)=Sof(C82)=FVAR(3)
9.a Rotating group:
 O21(H21A,H21B)
9.b Aromatic/amide H refined with riding coordinates:
 C1(H1), C2(H2), C3(H3), C5(H5), C9(H9), C10(H10), C11(H11), C13(H13),
 C17(H17), C18(H18), C19(H19), C20(H20), C21(H21), C22(H22), C23(H23), C25(H25),
  C29(H29), C30(H30), C31(H31), C33(H33), C37(H37), C38(H38), C39(H39),
 C40(H40), C41(H41), C42(H42), C43(H43), C45(H45), C49(H49), C50(H50), C51(H51),
  C53(H53), C57(H57), C58(H58), C59(H59), C60(H60), C61(H61), C62(H62),
 C63(H63), C65(H65), C69(H69), C70(H70), C71(H71), C73(H73), C77(H77), C78(H78),
  C79(H79), C80(H80)
9.c Idealised Me refined as rotating group:
 C92(H92A,H92B,H92C)
;
_shelx_shelxl_version_number 2014/7
_olex2_date_sample_data_collection 2016-07-17
_olex2_date_sample_submission 2016-07-15
_olex2_diffrn_ambient_temperature_device 'Oxford Cryosystems Cryostream 700+'
_olex2_exptl_crystal_mounting_method 'The crystal was mounted on a MITIGEN holder in Paratone oil'
_olex2_submission_original_sample_id JV178
_olex2_submission_special_instructions 'No special instructions were received'

loop_
_space_group_symop_operation_xyz
'x, y, z'
'-x, -y, -z'

loop_
_atom_site_label
_atom_site_type_symbol
_atom_site_fract_x
_atom_site_fract_y
_atom_site_fract_z
_atom_site_U_iso_or_equiv
_atom_site_adp_type
_atom_site_occupancy
_atom_site_site_symmetry_order
_atom_site_calc_flag
_atom_site_refinement_flags_posn
_atom_site_refinement_flags_adp
_atom_site_refinement_flags_occupancy
_atom_site_disorder_assembly
_atom_site_disorder_group
Cu1 Cu 0.28598(13) 0.17698(10) 0.87708(10) 0.0445(6) Uani 1 1 d . U . . .
Cu2 Cu 0.20710(12) 0.84730(9) 0.62833(9) 0.0373(5) Uani 1 1 d . U . . .
S1 S 0.2692(3) -0.0329(2) 0.9698(2) 0.0515(11) Uani 1 1 d D U . . .
F1 F 0.3494(9) -0.1742(6) 1.0231(7) 0.141(5) Uani 1 1 d D U . . .
F2 F 0.4319(7) -0.0858(8) 1.0147(7) 0.147(5) Uani 1 1 d D U . . .
F3 F 0.4291(9) -0.1033(9) 0.9204(7) 0.167(6) Uani 1 1 d D U . . .
O1 O 0.3132(7) 0.0407(5) 0.9259(5) 0.050(2) Uani 1 1 d D U . . .
O2 O 0.2175(8) -0.0434(7) 1.0423(5) 0.079(4) Uani 1 1 d D U . . .
O3 O 0.2217(8) -0.0594(7) 0.9324(6) 0.086(4) Uani 1 1 d D U . . .
C81 C 0.3778(10) -0.1036(8) 0.9842(8) 0.089(5) Uani 1 1 d D U . . .
S2 S 0.1734(3) 1.0548(2) 0.5854(2) 0.0330(14) Uani 0.797(8) 1 d D U P A 1
F4 F 0.0554(9) 1.1140(11) 0.4971(7) 0.135(6) Uani 0.797(8) 1 d D U P A 1
F5 F 0.1373(13) 1.1953(7) 0.4993(7) 0.137(6) Uani 0.797(8) 1 d D U P A 1
F6 F 0.2076(8) 1.1153(8) 0.4476(5) 0.087(4) Uani 0.797(8) 1 d D U P A 1
O4 O 0.1812(7) 0.9820(5) 0.5776(5) 0.056(2) Uani 0.797(8) 1 d D U P A 1
O5 O 0.2728(9) 1.0711(8) 0.5815(7) 0.065(4) Uani 0.797(8) 1 d D U P A 1
O6 O 0.0951(9) 1.0667(7) 0.6397(6) 0.066(4) Uani 0.797(8) 1 d D U P A 1
C82 C 0.1424(11) 1.1241(9) 0.5029(7) 0.075(4) Uani 0.797(8) 1 d D U P A 1
S2A S 0.2243(15) 1.0530(10) 0.5281(11) 0.086(7) Uani 0.203(8) 1 d D U P A 2
F4A F 0.064(3) 1.084(2) 0.481(3) 0.086(11) Uani 0.203(8) 1 d D U P A 2
F5A F 0.055(3) 1.118(2) 0.568(2) 0.113(11) Uani 0.203(8) 1 d D U P A 2
F6A F 0.130(3) 1.1854(14) 0.460(2) 0.117(12) Uani 0.203(8) 1 d D U P A 2
O4A O 0.1812(7) 0.9820(5) 0.5776(5) 0.056(2) Uani 0.203(8) 1 d D U P A 2
O5A O 0.265(3) 1.0910(18) 0.560(2) 0.092(11) Uani 0.203(8) 1 d D U P A 2
O6A O 0.277(3) 1.055(2) 0.4593(14) 0.092(11) Uani 0.203(8) 1 d D U P A 2
C82A C 0.110(2) 1.1154(13) 0.5080(17) 0.093(9) Uani 0.203(8) 1 d D U P A 2
S3 S 0.2269(5) 0.6274(4) 0.6871(4) 0.052(2) Uani 0.591(8) 1 d D U P A 1
F7 F 0.2184(14) 0.5847(10) 0.8240(7) 0.088(6) Uani 0.591(8) 1 d D U P A 1
F8 F 0.3659(11) 0.5868(10) 0.7600(9) 0.095(6) Uani 0.591(8) 1 d D U P A 1
F9 F 0.2756(13) 0.4944(7) 0.7852(8) 0.092(5) Uani 0.591(8) 1 d D U P A 1
O7 O 0.2276(7) 0.7057(4) 0.6805(5) 0.052(2) Uani 0.591(8) 1 d D U P A 1
O8 O 0.1287(11) 0.6024(12) 0.7040(12) 0.073(6) Uani 0.591(8) 1 d D U P A 1
O9 O 0.3005(14) 0.6073(11) 0.6328(9) 0.085(6) Uani 0.591(8) 1 d D U P A 1
C83 C 0.2751(14) 0.5709(9) 0.7679(9) 0.074(5) Uani 0.591(8) 1 d D U P A 1
S3A S 0.2647(7) 0.6270(5) 0.7234(6) 0.048(3) Uani 0.409(8) 1 d D U P A 2
F7A F 0.2743(18) 0.5892(14) 0.6176(10) 0.085(7) Uani 0.409(8) 1 d D U P A 2
F8A F 0.1316(13) 0.5830(14) 0.6879(16) 0.081(8) Uani 0.409(8) 1 d D U P A 2
F9A F 0.2515(14) 0.4939(8) 0.7199(11) 0.068(6) Uani 0.409(8) 1 d D U P A 2
O7A O 0.2276(7) 0.7057(4) 0.6805(5) 0.052(2) Uani 0.409(8) 1 d D U P A 2
O8A O 0.210(2) 0.5984(14) 0.7981(8) 0.070(7) Uani 0.409(8) 1 d D U P A 2
O9A O 0.3718(11) 0.6107(13) 0.7135(14) 0.069(7) Uani 0.409(8) 1 d D U P A 2
C83A C 0.2280(15) 0.5706(10) 0.6855(12) 0.070(6) Uani 0.409(8) 1 d D U P A 2
O21 O 0.2623(7) 0.3292(5) 0.8239(6) 0.057(3) Uani 1 1 d . U . . .
H21A H 0.2485 0.3497 0.7784 0.085 Uiso 1 1 d GR . . . .
H21B H 0.3189 0.3503 0.8197 0.085 Uiso 1 1 d GR . . . .
N1 N 0.2761(8) 0.1785(7) 0.9753(6) 0.042(3) Uani 1 1 d . U . . .
N2 N 0.2027(8) 0.8448(7) 0.7243(6) 0.040(3) Uani 1 1 d . U . . .
N3 N 0.1365(8) 0.1800(7) 0.8952(7) 0.042(3) Uani 1 1 d . U . . .
N4 N 0.0577(8) 0.8410(7) 0.6549(6) 0.035(3) Uani 1 1 d . U . . .
N5 N 0.2939(8) 0.1814(7) 0.7782(6) 0.042(3) Uani 1 1 d . U . . .
N6 N 0.2139(8) 0.8466(7) 0.5305(6) 0.043(3) Uani 1 1 d . U . . .
N7 N 0.4358(8) 0.1796(7) 0.8527(6) 0.045(3) Uani 1 1 d . U . . .
N8 N 0.3567(8) 0.8455(7) 0.6058(6) 0.040(3) Uani 1 1 d . U . . .
C1 C 0.3246(10) 0.1215(9) 1.0221(9) 0.048(4) Uani 1 1 d . U . . .
H1 H 0.3614 0.0804 1.0092 0.058 Uiso 1 1 calc R . . . .
C2 C 0.3240(12) 0.1191(10) 1.0888(9) 0.060(4) Uani 1 1 d . U . . .
H2 H 0.3587 0.0777 1.1216 0.072 Uiso 1 1 calc R . . . .
C3 C 0.2690(10) 0.1816(9) 1.1046(8) 0.045(4) Uani 1 1 d . U . . .
H3 H 0.2652 0.1825 1.1498 0.054 Uiso 1 1 calc R . . . .
C4 C 0.2193(11) 0.2431(9) 1.0552(9) 0.046(4) Uani 1 1 d . U . . .
C5 C 0.2233(9) 0.2364(9) 0.9928(8) 0.042(3) Uani 1 1 d . U . . .
H5 H 0.1863 0.2752 0.9599 0.050 Uiso 1 1 calc R . . . .
C6 C 0.1672(10) 0.3091(10) 1.0681(8) 0.040(4) Uani 1 1 d . U . . .
C7 C 0.1273(12) 0.3698(10) 1.0702(9) 0.052(4) Uani 1 1 d . U . . .
C8 C 0.0838(10) 0.4410(9) 1.0746(8) 0.041(3) Uani 1 1 d . U . . .
C9 C 0.0231(11) 0.4434(10) 1.1402(8) 0.053(4) Uani 1 1 d . U . . .
H9 H 0.0096 0.3971 1.1816 0.063 Uiso 1 1 calc R . . . .
C10 C -0.0152(10) 0.5156(10) 1.1414(8) 0.049(4) Uani 1 1 d . U . . .
H10 H -0.0593 0.5178 1.1836 0.059 Uiso 1 1 calc R . . . .
C11 C 0.0070(9) 0.5836(9) 1.0850(7) 0.039(3) Uani 1 1 d . U . . .
H11 H -0.0191 0.6320 1.0885 0.046 Uiso 1 1 calc R . . . .
C12 C 0.0690(9) 0.5811(9) 1.0217(7) 0.033(3) Uani 1 1 d . U . . .
C13 C 0.1044(9) 0.5115(9) 1.0185(7) 0.033(3) Uani 1 1 d . U . . .
H13 H 0.1461 0.5108 0.9750 0.040 Uiso 1 1 calc R . . . .
C14 C 0.0968(10) 0.6527(9) 0.9638(8) 0.037(3) Uani 1 1 d . U . . .
C15 C 0.1212(11) 0.7091(9) 0.9138(8) 0.045(4) Uani 1 1 d . U . . .
C16 C 0.1612(10) 0.7795(9) 0.8536(7) 0.036(3) Uani 1 1 d . U . . .
C17 C 0.2050(12) 0.8310(9) 0.8614(8) 0.054(4) Uani 1 1 d . U . . .
H17 H 0.2069 0.8266 0.9075 0.065 Uiso 1 1 calc R . . . .
C18 C 0.2471(13) 0.8906(10) 0.8004(8) 0.059(5) Uani 1 1 d . U . . .
H18 H 0.2761 0.9286 0.8049 0.071 Uiso 1 1 calc R . . . .
C19 C 0.2478(11) 0.8957(9) 0.7347(8) 0.049(4) Uani 1 1 d . U . . .
H19 H 0.2806 0.9358 0.6941 0.059 Uiso 1 1 calc R . . . .
C20 C 0.1598(9) 0.7847(8) 0.7857(7) 0.035(3) Uani 1 1 d . U . . .
H20 H 0.1295 0.7472 0.7814 0.042 Uiso 1 1 calc R . . . .
C21 C 0.0840(11) 0.1309(9) 0.9554(9) 0.050(4) Uani 1 1 d . U . . .
H21 H 0.1195 0.0949 0.9907 0.060 Uiso 1 1 calc R . . . .
C22 C -0.0187(12) 0.1283(10) 0.9705(10) 0.061(5) Uani 1 1 d . U . . .
H22 H -0.0515 0.0885 1.0114 0.074 Uiso 1 1 calc R . . . .
C23 C -0.0696(10) 0.1867(9) 0.9228(9) 0.052(4) Uani 1 1 d . U . . .
H23 H -0.1402 0.1906 0.9325 0.062 Uiso 1 1 calc R . . . .
C24 C -0.0182(11) 0.2405(9) 0.8601(8) 0.047(4) Uani 1 1 d . U . . .
C25 C 0.0835(10) 0.2341(9) 0.8493(8) 0.043(4) Uani 1 1 d . U . . .
H25 H 0.1186 0.2705 0.8065 0.051 Uiso 1 1 calc R . . . .
C26 C -0.0657(11) 0.3070(10) 0.8057(9) 0.050(4) Uani 1 1 d . U . . .
C27 C -0.0993(10) 0.3640(9) 0.7636(8) 0.042(4) Uani 1 1 d . U . . .
C28 C -0.1341(9) 0.4360(9) 0.7120(8) 0.037(3) Uani 1 1 d . U . . .
C29 C -0.1847(9) 0.4378(9) 0.6648(8) 0.040(3) Uani 1 1 d . U . . .
H29 H -0.1975 0.3910 0.6645 0.048 Uiso 1 1 calc R . . . .
C30 C -0.2179(10) 0.5108(10) 0.6161(8) 0.048(4) Uani 1 1 d . U . . .
H30 H -0.2529 0.5132 0.5824 0.058 Uiso 1 1 calc R . . . .
C31 C -0.2003(9) 0.5762(9) 0.6171(8) 0.040(4) Uani 1 1 d . U . . .
H31 H -0.2239 0.6246 0.5841 0.048 Uiso 1 1 calc R . . . .
C32 C -0.1488(9) 0.5760(9) 0.6643(7) 0.035(3) Uani 1 1 d . U . . .
C33 C -0.1146(8) 0.5051(9) 0.7119(7) 0.031(3) Uani 1 1 d . U . . .
H33 H -0.0780 0.5033 0.7445 0.037 Uiso 1 1 calc R . . . .
C34 C -0.1261(10) 0.6456(9) 0.6675(8) 0.041(4) Uani 1 1 d . U . . .
C35 C -0.1068(9) 0.7004(9) 0.6711(7) 0.033(3) Uani 1 1 d . U . . .
C36 C -0.0771(11) 0.7681(9) 0.6747(8) 0.044(4) Uani 1 1 d . U . . .
C37 C -0.1430(11) 0.8177(9) 0.6993(7) 0.045(4) Uani 1 1 d . U . . .
H37 H -0.2119 0.8108 0.7152 0.054 Uiso 1 1 calc R . . . .
C38 C -0.1061(11) 0.8788(9) 0.7005(8) 0.048(4) Uani 1 1 d . U . . .
H38 H -0.1504 0.9156 0.7163 0.057 Uiso 1 1 calc R . . . .
C39 C -0.0068(11) 0.8867(9) 0.6792(8) 0.049(4) Uani 1 1 d . U . . .
H39 H 0.0163 0.9282 0.6826 0.059 Uiso 1 1 calc R . . . .
C40 C 0.0236(10) 0.7807(8) 0.6502(7) 0.037(3) Uani 1 1 d . U . . .
H40 H 0.0689 0.7475 0.6303 0.044 Uiso 1 1 calc R . . . .
C41 C 0.2602(13) 0.1212(10) 0.7735(9) 0.065(5) Uani 1 1 d . U . . .
H41 H 0.2340 0.0788 0.8151 0.078 Uiso 1 1 calc R . . . .
C42 C 0.2658(17) 0.1247(11) 0.7071(11) 0.092(7) Uani 1 1 d . U . . .
H42 H 0.2447 0.0828 0.7032 0.111 Uiso 1 1 calc R . . . .
C43 C 0.3000(15) 0.1845(12) 0.6465(10) 0.085(6) Uani 1 1 d . U . . .
H43 H 0.3004 0.1846 0.6015 0.101 Uiso 1 1 calc R . . . .
C44 C 0.3338(11) 0.2449(9) 0.6495(9) 0.055(4) Uani 1 1 d . U . . .
C45 C 0.3287(10) 0.2389(9) 0.7202(8) 0.046(4) Uani 1 1 d . U . . .
H45 H 0.3521 0.2793 0.7250 0.056 Uiso 1 1 calc R . . . .
C46 C 0.3692(11) 0.3142(11) 0.5866(9) 0.050(4) Uani 1 1 d . U . . .
C47 C 0.3918(10) 0.3719(10) 0.5371(9) 0.045(4) Uani 1 1 d . U . . .
C48 C 0.4175(10) 0.4434(9) 0.4784(8) 0.043(4) Uani 1 1 d . U . . .
C49 C 0.4792(10) 0.4411(9) 0.4136(9) 0.047(4) Uani 1 1 d . U . . .
H49 H 0.5065 0.3930 0.4096 0.057 Uiso 1 1 calc R . . . .
C50 C 0.4981(10) 0.5109(10) 0.3568(8) 0.048(4) Uani 1 1 d . U . . .
H50 H 0.5383 0.5112 0.3125 0.057 Uiso 1 1 calc R . . . .
C51 C 0.4603(10) 0.5784(9) 0.3633(7) 0.039(3) Uani 1 1 d . U . . .
H51 H 0.4756 0.6255 0.3232 0.047 Uiso 1 1 calc R . . . .
C52 C 0.4004(9) 0.5826(9) 0.4251(7) 0.031(3) Uani 1 1 d . U . . .
C53 C 0.3806(9) 0.5112(9) 0.4844(7) 0.034(3) Uani 1 1 d . U . . .
H53 H 0.3409 0.5115 0.5285 0.041 Uiso 1 1 calc R . . . .
C54 C 0.3587(10) 0.6552(9) 0.4336(7) 0.034(3) Uani 1 1 d . U . . .
C55 C 0.3203(11) 0.7150(10) 0.4374(8) 0.050(4) Uani 1 1 d . U . . .
C56 C 0.2678(10) 0.7816(9) 0.4506(8) 0.047(4) Uani 1 1 d . U . . .
C57 C 0.2192(12) 0.8430(10) 0.4004(9) 0.056(4) Uani 1 1 d . U . . .
H57 H 0.2226 0.8437 0.3546 0.067 Uiso 1 1 calc R . . . .
C58 C 0.1674(12) 0.9012(10) 0.4196(9) 0.058(5) Uani 1 1 d . U . . .
H58 H 0.1311 0.9420 0.3876 0.070 Uiso 1 1 calc R . . . .
C59 C 0.1659(10) 0.9029(9) 0.4843(7) 0.043(4) Uani 1 1 d . U . . .
H59 H 0.1298 0.9452 0.4957 0.052 Uiso 1 1 calc R . . . .
C60 C 0.2668(10) 0.7876(9) 0.5154(8) 0.043(3) Uani 1 1 d . U . . .
H60 H 0.3042 0.7492 0.5482 0.051 Uiso 1 1 calc R . . . .
C61 C 0.4971(10) 0.1289(9) 0.8269(8) 0.046(4) Uani 1 1 d . U . . .
H61 H 0.4703 0.0878 0.8255 0.055 Uiso 1 1 calc R . . . .
C62 C 0.5992(12) 0.1359(10) 0.8024(9) 0.062(5) Uani 1 1 d . U . . .
H62 H 0.6421 0.0987 0.7865 0.075 Uiso 1 1 calc R . . . .
C63 C 0.6367(11) 0.1976(10) 0.8016(8) 0.056(4) Uani 1 1 d . U . . .
H63 H 0.7056 0.2041 0.7836 0.067 Uiso 1 1 calc R . . . .
C64 C 0.5751(11) 0.2492(9) 0.8266(8) 0.046(4) Uani 1 1 d . U . . .
C65 C 0.4751(10) 0.2403(9) 0.8502(8) 0.044(4) Uani 1 1 d . U . . .
H65 H 0.4319 0.2780 0.8652 0.053 Uiso 1 1 calc R . . . .
C66 C 0.6086(11) 0.3162(10) 0.8282(8) 0.052(4) Uani 1 1 d . U . . .
C67 C 0.6279(11) 0.3718(10) 0.8301(8) 0.053(4) Uani 1 1 d . U . . .
C68 C 0.6474(9) 0.4440(10) 0.8276(8) 0.040(3) Uani 1 1 d . U . . .
C69 C 0.7019(10) 0.4407(10) 0.8763(8) 0.049(4) Uani 1 1 d . U . . .
H69 H 0.7256 0.3927 0.9096 0.058 Uiso 1 1 calc R . . . .
C70 C 0.7189(10) 0.5121(11) 0.8726(8) 0.050(4) Uani 1 1 d . U . . .
H70 H 0.7537 0.5118 0.9055 0.060 Uiso 1 1 calc R . . . .
C71 C 0.6878(10) 0.5831(10) 0.8237(8) 0.048(4) Uani 1 1 d . U . . .
H71 H 0.7035 0.6303 0.8213 0.058 Uiso 1 1 calc R . . . .
C72 C 0.6329(9) 0.5831(9) 0.7781(8) 0.042(4) Uani 1 1 d . U . . .
C73 C 0.6143(8) 0.5133(9) 0.7807(7) 0.037(3) Uani 1 1 d . U . . .
H73 H 0.5774 0.5141 0.7487 0.044 Uiso 1 1 calc R . . . .
C74 C 0.5963(11) 0.6554(11) 0.7254(9) 0.050(4) Uani 1 1 d . U . . .
C75 C 0.5635(10) 0.7150(9) 0.6841(9) 0.042(4) Uani 1 1 d . U . . .
C76 C 0.5136(11) 0.7771(9) 0.6349(9) 0.049(4) Uani 1 1 d . U . . .
C77 C 0.5634(11) 0.8318(10) 0.5691(10) 0.071(5) Uani 1 1 d . U . . .
H77 H 0.6340 0.8267 0.5557 0.085 Uiso 1 1 calc R . . . .
C78 C 0.5092(13) 0.8909(11) 0.5261(10) 0.070(5) Uani 1 1 d . U . . .
H78 H 0.5417 0.9288 0.4833 0.084 Uiso 1 1 calc R . . . .
C79 C 0.4063(10) 0.8961(9) 0.5448(8) 0.049(4) Uani 1 1 d . U . . .
H79 H 0.3694 0.9369 0.5133 0.059 Uiso 1 1 calc R . . . .
C80 C 0.4114(10) 0.7882(8) 0.6490(7) 0.037(3) Uani 1 1 d . U . . .
H80 H 0.3768 0.7528 0.6927 0.045 Uiso 1 1 calc R . . . .
S4 S 0.5867(7) -0.0417(5) 0.7419(4) 0.080(3) Uani 0.622(11) 1 d D U P B 1
F10 F 0.5451(17) 0.0779(9) 0.6332(11) 0.124(9) Uani 0.622(11) 1 d D U P B 1
F11 F 0.4855(14) -0.0300(15) 0.6547(11) 0.112(8) Uani 0.622(11) 1 d D U P B 1
F12 F 0.6406(14) -0.0122(15) 0.6054(8) 0.150(11) Uani 0.622(11) 1 d D U P B 1
O10 O 0.4979(13) -0.0214(15) 0.7836(11) 0.146(13) Uani 0.622(11) 1 d D U P B 1
O11 O 0.6730(8) -0.0040(7) 0.7317(6) 0.087(4) Uani 0.622(11) 1 d D U P B 1
O12 O 0.6091(10) -0.1223(6) 0.7495(7) 0.117(5) Uani 0.622(11) 1 d D U P B 1
C84 C 0.5599(13) 0.0029(10) 0.6524(8) 0.082(6) Uani 0.622(11) 1 d D U P B 1
S4A S 0.6258(9) -0.0403(7) 0.7027(7) 0.075(4) Uani 0.378(11) 1 d D U P B 2
F10A F 0.4515(17) -0.022(3) 0.678(2) 0.145(18) Uani 0.378(11) 1 d D U P B 2
F11A F 0.507(3) 0.0827(14) 0.666(2) 0.141(16) Uani 0.378(11) 1 d D U P B 2
F12A F 0.4514(19) -0.004(2) 0.7704(14) 0.136(16) Uani 0.378(11) 1 d D U P B 2
O10A O 0.666(2) -0.0275(16) 0.6287(9) 0.090(12) Uani 0.378(11) 1 d D U P B 2
O11A O 0.6730(8) -0.0040(7) 0.7317(6) 0.087(4) Uani 0.378(11) 1 d D U P B 2
O12A O 0.6091(10) -0.1223(6) 0.7495(7) 0.117(5) Uani 0.378(11) 1 d D U P B 2
C84A C 0.5023(13) 0.0074(12) 0.7033(13) 0.090(10) Uani 0.378(11) 1 d D U P B 2
N91 N 0.351(2) 0.3929(13) 0.8985(16) 0.207(12) Uani 1 1 d . U . . .
C91 C 0.3866(19) 0.4292(14) 0.9271(17) 0.168(11) Uani 1 1 d . U . . .
C92 C 0.413(2) 0.4809(18) 0.9448(19) 0.243(18) Uani 1 1 d . U . . .
H92A H 0.4124 0.5321 0.9053 0.365 Uiso 1 1 calc GR . . . .
H92B H 0.4807 0.4645 0.9543 0.365 Uiso 1 1 calc GR . . . .
H92C H 0.3668 0.4838 0.9878 0.365 Uiso 1 1 calc GR . . . .

loop_
_atom_site_aniso_label
_atom_site_aniso_U_11
_atom_site_aniso_U_22
_atom_site_aniso_U_33
_atom_site_aniso_U_23
_atom_site_aniso_U_13
_atom_site_aniso_U_12
Cu1 0.0352(10) 0.0536(12) 0.0511(13) -0.0233(11) -0.0086(9) -0.0125(10)
Cu2 0.0316(10) 0.0453(10) 0.0343(12) -0.0158(10) -0.0030(8) -0.0074(9)
S1 0.058(3) 0.051(3) 0.052(3) -0.025(2) -0.011(2) -0.007(2)
F1 0.156(11) 0.064(7) 0.152(11) 0.006(7) -0.062(9) 0.026(7)
F2 0.066(7) 0.233(15) 0.118(10) -0.019(10) -0.059(7) -0.021(8)
F3 0.133(11) 0.189(15) 0.162(11) -0.115(11) 0.043(9) 0.023(10)
O1 0.067(6) 0.044(5) 0.036(6) -0.010(4) 0.001(5) -0.030(5)
O2 0.111(9) 0.089(9) 0.038(6) -0.038(6) 0.018(6) -0.028(7)
O3 0.105(9) 0.110(10) 0.077(9) -0.047(8) -0.039(7) -0.034(8)
C81 0.073(12) 0.084(10) 0.083(13) -0.017(10) -0.019(9) 0.014(9)
S2 0.047(3) 0.029(2) 0.022(3) -0.004(2) -0.012(2) -0.009(2)
F4 0.074(7) 0.208(15) 0.071(10) 0.013(10) -0.039(7) -0.027(8)
F5 0.227(15) 0.076(7) 0.062(9) 0.025(6) -0.059(10) 0.005(8)
F6 0.074(7) 0.124(10) 0.037(6) 0.007(6) -0.014(5) -0.041(7)
O4 0.074(6) 0.040(3) 0.057(6) -0.014(4) -0.030(5) -0.001(4)
O5 0.072(6) 0.083(10) 0.038(8) -0.006(7) -0.024(6) -0.030(6)
O6 0.079(7) 0.061(9) 0.044(6) -0.017(6) 0.001(5) -0.002(6)
C82 0.065(8) 0.080(7) 0.037(6) 0.022(6) -0.023(5) -0.003(7)
S2A 0.125(14) 0.065(8) 0.063(11) -0.003(8) -0.030(9) -0.035(8)
F4A 0.11(2) 0.08(2) 0.08(2) -0.042(18) -0.036(17) 0.006(16)
F5A 0.16(2) 0.11(2) 0.095(19) -0.048(16) -0.045(15) -0.011(16)
F6A 0.19(3) 0.080(13) 0.09(2) -0.019(13) -0.070(18) -0.020(14)
O4A 0.074(6) 0.040(3) 0.057(6) -0.014(4) -0.030(5) -0.001(4)
O5A 0.14(2) 0.057(19) 0.07(2) 0.001(17) -0.049(17) -0.030(15)
O6A 0.14(2) 0.06(2) 0.060(12) 0.001(12) -0.032(12) -0.020(15)
C82A 0.143(17) 0.067(12) 0.080(18) -0.024(12) -0.054(13) -0.004(11)
S3 0.053(5) 0.042(4) 0.049(5) -0.009(3) -0.005(4) -0.005(3)
F7 0.124(12) 0.064(11) 0.069(8) -0.015(8) -0.042(9) 0.010(9)
F8 0.101(10) 0.062(11) 0.121(14) -0.020(10) -0.057(8) 0.004(8)
F9 0.144(14) 0.041(7) 0.086(11) -0.008(6) -0.050(9) 0.001(7)
O7 0.051(5) 0.034(3) 0.066(6) -0.013(4) -0.022(5) 0.002(4)
O8 0.076(8) 0.057(13) 0.076(14) -0.003(10) -0.025(7) -0.024(8)
O9 0.104(12) 0.055(12) 0.069(9) -0.019(9) -0.008(8) 0.024(10)
C83 0.100(10) 0.045(7) 0.072(8) -0.012(6) -0.039(7) 0.003(7)
S3A 0.032(5) 0.045(5) 0.065(7) -0.016(4) -0.016(5) -0.005(4)
F7A 0.096(14) 0.081(15) 0.097(11) -0.038(9) -0.037(9) -0.020(11)
F8A 0.072(10) 0.060(15) 0.127(18) -0.036(13) -0.046(9) -0.007(8)
F9A 0.061(11) 0.056(8) 0.097(13) -0.033(9) -0.030(10) -0.004(8)
O7A 0.051(5) 0.034(3) 0.066(6) -0.013(4) -0.022(5) 0.002(4)
O8A 0.067(14) 0.054(15) 0.068(8) -0.010(7) -0.009(8) 0.001(11)
O9A 0.037(7) 0.062(15) 0.106(18) -0.027(14) -0.024(7) 0.001(7)
C83A 0.071(11) 0.055(9) 0.096(11) -0.030(9) -0.038(9) -0.005(8)
O21 0.055(6) 0.051(5) 0.061(7) -0.024(5) -0.003(6) -0.006(5)
N1 0.025(6) 0.054(8) 0.051(6) -0.021(6) -0.008(5) -0.012(6)
N2 0.039(7) 0.042(7) 0.037(5) -0.016(5) -0.005(5) -0.001(6)
N3 0.035(5) 0.044(7) 0.050(8) -0.020(6) -0.006(5) -0.013(5)
N4 0.040(5) 0.039(6) 0.031(7) -0.019(6) -0.011(5) 0.003(4)
N5 0.036(7) 0.038(7) 0.046(6) -0.004(5) -0.016(5) -0.007(6)
N6 0.039(7) 0.052(7) 0.036(6) -0.013(5) -0.005(5) -0.012(6)
N7 0.038(5) 0.055(8) 0.052(8) -0.030(7) -0.009(5) -0.009(5)
N8 0.037(5) 0.055(7) 0.033(7) -0.019(6) -0.009(4) -0.008(4)
C1 0.028(8) 0.064(10) 0.064(9) -0.038(8) -0.014(8) 0.008(7)
C2 0.058(11) 0.066(11) 0.051(9) -0.027(9) -0.007(9) 0.005(8)
C3 0.048(9) 0.055(9) 0.037(9) -0.022(7) -0.001(7) -0.015(7)
C4 0.041(9) 0.046(9) 0.049(10) -0.011(7) -0.012(8) -0.015(6)
C5 0.018(8) 0.051(9) 0.058(9) -0.021(8) -0.009(7) -0.007(6)
C6 0.026(9) 0.056(9) 0.037(9) -0.013(8) -0.010(7) -0.011(7)
C7 0.055(11) 0.057(8) 0.058(12) -0.024(9) -0.020(8) -0.022(8)
C8 0.028(8) 0.061(7) 0.048(9) -0.025(7) -0.015(7) -0.015(7)
C9 0.046(10) 0.072(9) 0.046(9) -0.021(8) 0.005(7) -0.043(8)
C10 0.042(9) 0.079(10) 0.038(8) -0.031(7) -0.003(7) -0.021(8)
C11 0.027(8) 0.071(9) 0.030(7) -0.027(6) -0.010(6) -0.008(7)
C12 0.024(7) 0.059(6) 0.033(6) -0.025(5) -0.015(5) -0.011(6)
C13 0.014(7) 0.060(6) 0.036(8) -0.025(6) -0.006(6) -0.010(6)
C14 0.040(9) 0.054(7) 0.028(7) -0.024(5) -0.011(6) -0.005(7)
C15 0.051(10) 0.043(9) 0.040(8) -0.017(6) -0.016(8) 0.007(7)
C16 0.034(8) 0.045(8) 0.026(6) -0.014(6) -0.013(7) 0.012(6)
C17 0.079(12) 0.053(10) 0.033(8) -0.002(7) -0.043(8) -0.006(8)
C18 0.093(13) 0.054(11) 0.031(8) -0.009(7) -0.022(9) -0.012(9)
C19 0.068(11) 0.037(9) 0.044(8) -0.010(7) -0.022(9) -0.007(7)
C20 0.021(8) 0.051(9) 0.033(6) -0.018(6) -0.006(6) 0.002(6)
C21 0.043(7) 0.054(11) 0.057(10) -0.026(7) -0.015(7) 0.002(7)
C22 0.043(8) 0.062(12) 0.067(12) -0.012(8) -0.005(8) -0.014(8)
C23 0.029(8) 0.042(10) 0.083(11) -0.018(7) -0.014(7) -0.010(6)
C24 0.047(8) 0.053(10) 0.050(9) -0.029(6) -0.017(7) 0.001(7)
C25 0.036(6) 0.059(10) 0.038(9) -0.025(7) -0.007(6) -0.005(7)
C26 0.049(10) 0.051(10) 0.061(11) -0.034(7) -0.022(8) 0.011(8)
C27 0.033(9) 0.055(8) 0.048(10) -0.026(7) -0.010(7) -0.011(7)
C28 0.023(8) 0.051(7) 0.042(9) -0.022(7) -0.008(7) -0.002(7)
C29 0.019(8) 0.061(8) 0.054(10) -0.035(7) -0.004(7) -0.009(7)
C30 0.041(9) 0.063(9) 0.059(10) -0.037(9) -0.023(8) 0.002(8)
C31 0.025(8) 0.055(8) 0.040(9) -0.019(8) -0.013(7) 0.005(7)
C32 0.023(8) 0.062(7) 0.020(8) -0.015(7) -0.001(6) -0.010(7)
C33 0.018(7) 0.053(7) 0.036(8) -0.031(7) -0.007(6) 0.001(7)
C34 0.030(8) 0.055(8) 0.035(10) -0.016(8) -0.004(7) -0.007(7)
C35 0.026(8) 0.045(9) 0.025(9) -0.011(8) -0.010(7) 0.004(6)
C36 0.040(8) 0.054(10) 0.042(10) -0.025(8) -0.005(7) -0.004(7)
C37 0.041(8) 0.050(9) 0.027(9) -0.010(8) 0.011(7) -0.005(7)
C38 0.047(8) 0.050(10) 0.039(10) -0.022(8) 0.004(8) 0.004(7)
C39 0.042(7) 0.043(9) 0.048(11) -0.020(8) 0.016(8) -0.003(7)
C40 0.030(6) 0.040(9) 0.039(9) -0.014(8) -0.011(7) 0.003(6)
C41 0.100(14) 0.040(10) 0.054(9) -0.010(8) -0.026(10) -0.012(9)
C42 0.17(2) 0.053(12) 0.076(11) -0.031(10) -0.020(15) -0.050(13)
C43 0.137(18) 0.081(13) 0.051(10) -0.039(9) -0.007(12) -0.032(12)
C44 0.054(10) 0.054(10) 0.058(7) -0.025(7) -0.004(9) -0.012(8)
C45 0.037(9) 0.051(10) 0.059(7) -0.035(7) 0.007(8) -0.012(7)
C46 0.051(10) 0.070(10) 0.052(9) -0.039(7) -0.010(9) -0.017(9)
C47 0.027(8) 0.053(8) 0.059(10) -0.018(7) -0.020(8) -0.008(7)
C48 0.023(8) 0.053(7) 0.054(9) -0.022(6) -0.009(7) -0.001(7)
C49 0.044(9) 0.050(8) 0.063(9) -0.038(7) -0.007(8) -0.010(8)
C50 0.034(9) 0.076(10) 0.039(8) -0.034(7) -0.006(7) 0.007(8)
C51 0.035(9) 0.059(8) 0.016(7) -0.009(7) -0.001(6) -0.010(7)
C52 0.022(8) 0.055(7) 0.020(7) -0.019(6) -0.003(6) -0.008(6)
C53 0.030(8) 0.056(7) 0.020(7) -0.016(6) -0.004(6) -0.011(7)
C54 0.039(9) 0.050(8) 0.008(8) -0.007(7) 0.000(6) -0.010(7)
C55 0.047(10) 0.050(9) 0.050(11) -0.022(9) 0.009(8) -0.019(7)
C56 0.042(9) 0.052(9) 0.039(9) -0.021(7) 0.014(7) -0.013(7)
C57 0.066(12) 0.057(10) 0.051(10) -0.023(8) -0.018(8) -0.010(8)
C58 0.060(11) 0.060(11) 0.036(9) -0.006(8) -0.014(9) 0.009(8)
C59 0.045(9) 0.049(9) 0.031(8) -0.007(7) -0.008(7) -0.013(7)
C60 0.038(9) 0.047(9) 0.039(8) -0.013(7) -0.005(7) -0.011(7)
C61 0.043(7) 0.053(10) 0.038(10) -0.019(8) 0.000(7) -0.008(7)
C62 0.048(8) 0.060(11) 0.071(13) -0.029(10) 0.004(9) -0.005(8)
C63 0.029(8) 0.076(12) 0.059(11) -0.022(9) -0.001(8) -0.017(7)
C64 0.043(8) 0.056(10) 0.029(9) -0.007(8) 0.001(7) -0.021(7)
C65 0.041(7) 0.053(10) 0.046(10) -0.020(8) -0.012(7) -0.014(7)
C66 0.043(9) 0.052(10) 0.041(11) 0.004(9) -0.004(8) -0.020(8)
C67 0.041(9) 0.069(9) 0.040(10) -0.007(9) 0.000(8) -0.034(9)
C68 0.016(8) 0.070(7) 0.041(9) -0.032(7) 0.000(6) -0.006(7)
C69 0.040(9) 0.068(9) 0.033(9) -0.018(8) -0.004(7) -0.005(8)
C70 0.032(9) 0.094(10) 0.042(10) -0.039(9) -0.010(7) -0.016(9)
C71 0.035(9) 0.069(9) 0.053(11) -0.032(8) 0.002(7) -0.025(8)
C72 0.017(8) 0.063(7) 0.055(10) -0.034(7) -0.004(7) -0.001(7)
C73 0.008(7) 0.070(7) 0.047(9) -0.035(7) -0.008(6) -0.002(6)
C74 0.044(10) 0.064(9) 0.046(11) -0.027(8) 0.000(7) -0.015(8)
C75 0.035(8) 0.041(9) 0.057(11) -0.032(6) 0.001(7) -0.008(7)
C76 0.041(7) 0.047(9) 0.065(10) -0.029(6) -0.009(7) -0.002(6)
C77 0.027(8) 0.055(11) 0.102(13) -0.012(8) 0.003(7) -0.009(7)
C78 0.054(8) 0.063(12) 0.067(12) -0.012(8) 0.008(8) -0.014(8)
C79 0.039(7) 0.042(10) 0.058(10) -0.008(7) -0.008(7) -0.016(7)
C80 0.033(6) 0.044(9) 0.031(8) -0.016(6) 0.007(6) -0.011(6)
S4 0.100(7) 0.086(6) 0.040(6) -0.026(5) -0.002(5) 0.004(5)
F10 0.096(17) 0.084(12) 0.12(2) 0.024(11) -0.016(14) -0.025(11)
F11 0.099(14) 0.130(19) 0.110(18) -0.039(16) -0.028(13) -0.031(15)
F12 0.110(15) 0.25(3) 0.045(11) -0.055(17) 0.032(12) -0.004(16)
O10 0.125(17) 0.19(3) 0.075(17) -0.05(2) 0.040(18) -0.01(2)
O11 0.085(8) 0.116(10) 0.070(9) -0.045(8) -0.027(7) 0.004(7)
O12 0.141(13) 0.080(7) 0.096(11) -0.010(7) -0.007(9) -0.019(8)
C84 0.052(16) 0.128(14) 0.068(13) -0.050(14) -0.014(11) 0.014(16)
S4A 0.077(10) 0.080(8) 0.065(10) -0.030(8) -0.008(8) -0.005(8)
F10A 0.056(18) 0.23(4) 0.20(4) -0.16(4) -0.01(2) 0.01(3)
F11A 0.15(4) 0.081(18) 0.12(3) -0.003(18) -0.01(3) 0.028(18)
F12A 0.14(3) 0.14(3) 0.07(2) -0.031(19) -0.002(19) 0.04(3)
O10A 0.12(3) 0.07(2) 0.062(12) -0.027(13) -0.024(17) 0.03(2)
O11A 0.085(8) 0.116(10) 0.070(9) -0.045(8) -0.027(7) 0.004(7)
O12A 0.141(13) 0.080(7) 0.096(11) -0.010(7) -0.007(9) -0.019(8)
C84A 0.062(17) 0.11(2) 0.06(3) 0.00(2) -0.001(17) -0.026(17)
N91 0.24(2) 0.088(17) 0.28(3) -0.099(17) 0.06(2) -0.073(16)
C91 0.137(19) 0.078(19) 0.25(3) -0.094(18) 0.085(17) -0.046(14)
C92 0.17(2) 0.22(3) 0.37(4) -0.23(3) 0.17(2) -0.13(2)

loop_
_atom_type_symbol
_atom_type_description
_atom_type_scat_dispersion_real
_atom_type_scat_dispersion_imag
_atom_type_scat_source
C C 0.0033 0.0016 'International Tables Vol C Tables 4.2.6.8 and 6.1.1.4'
H H 0.0000 0.0000 'International Tables Vol C Tables 4.2.6.8 and 6.1.1.4'
Cu Cu 0.3201 1.2651 'International Tables Vol C Tables 4.2.6.8 and 6.1.1.4'
F F 0.0171 0.0103 'International Tables Vol C Tables 4.2.6.8 and 6.1.1.4'
N N 0.0061 0.0033 'International Tables Vol C Tables 4.2.6.8 and 6.1.1.4'
O O 0.0106 0.0060 'International Tables Vol C Tables 4.2.6.8 and 6.1.1.4'
S S 0.1246 0.1234 'International Tables Vol C Tables 4.2.6.8 and 6.1.1.4'

loop_
_geom_angle_atom_site_label_1
_geom_angle_atom_site_label_2
_geom_angle_atom_site_label_3
_geom_angle
_geom_angle_site_symmetry_1
_geom_angle_site_symmetry_3
_geom_angle_publ_flag
O1 Cu1 O21 177.7(3) . . ?
N1 Cu1 O1 90.4(4) . . ?
N1 Cu1 O21 88.6(4) . . ?
N3 Cu1 O1 94.8(4) . . ?
N3 Cu1 O21 87.3(4) . . ?
N3 Cu1 N1 91.0(4) . . ?
N3 Cu1 N5 88.6(5) . . ?
N3 Cu1 N7 176.3(5) . . ?
N5 Cu1 O1 92.5(4) . . ?
N5 Cu1 O21 88.5(4) . . ?
N5 Cu1 N1 177.1(5) . . ?
N5 Cu1 N7 88.9(4) . . ?
N7 Cu1 O1 88.0(4) . . ?
N7 Cu1 O21 90.0(4) . . ?
N7 Cu1 N1 91.4(4) . . ?
O4 Cu2 O7 177.6(3) . . ?
O4A Cu2 O7A 177.6(3) . . ?
N2 Cu2 O4 92.9(4) . . ?
N2 Cu2 O4A 92.9(4) . . ?
N2 Cu2 O7 88.2(4) . . ?
N2 Cu2 O7A 88.2(4) . . ?
N2 Cu2 N4 89.8(4) . . ?
N2 Cu2 N6 178.3(5) . . ?
N2 Cu2 N8 89.6(4) . . ?
N4 Cu2 O4 90.1(4) . . ?
N4 Cu2 O4A 90.1(4) . . ?
N4 Cu2 O7 87.8(4) . . ?
N4 Cu2 O7A 87.8(4) . . ?
N4 Cu2 N6 90.8(4) . . ?
N6 Cu2 O4 88.7(4) . . ?
N6 Cu2 O4A 88.7(4) . . ?
N6 Cu2 O7 90.2(4) . . ?
N6 Cu2 O7A 90.2(4) . . ?
N8 Cu2 O4 93.9(4) . . ?
N8 Cu2 O4A 93.9(4) . . ?
N8 Cu2 O7 88.2(4) . . ?
N8 Cu2 O7A 88.2(4) . . ?
N8 Cu2 N4 176.0(4) . . ?
N8 Cu2 N6 89.7(4) . . ?
O1 S1 C81 102.8(6) . . ?
O2 S1 O1 116.4(6) . . ?
O2 S1 C81 102.4(6) . . ?
O3 S1 O1 114.6(6) . . ?
O3 S1 O2 115.7(7) . . ?
O3 S1 C81 101.8(7) . . ?
S1 O1 Cu1 146.6(6) . . ?
F1 C81 S1 109.8(10) . . ?
F1 C81 F3 106.8(13) . . ?
F2 C81 S1 109.8(11) . . ?
F2 C81 F1 111.3(13) . . ?
F2 C81 F3 110.9(13) . . ?
F3 C81 S1 108.2(10) . . ?
O4 S2 O5 109.0(7) . . ?
O4 S2 C82 102.1(6) . . ?
O5 S2 C82 104.0(7) . . ?
O6 S2 O4 116.7(7) . . ?
O6 S2 O5 117.5(8) . . ?
O6 S2 C82 105.4(7) . . ?
S2 O4 Cu2 147.8(6) . . ?
F4 C82 S2 111.0(11) . . ?
F4 C82 F6 105.7(13) . . ?
F5 C82 S2 110.2(11) . . ?
F5 C82 F4 108.0(14) . . ?
F5 C82 F6 110.9(13) . . ?
F6 C82 S2 110.9(10) . . ?
O4A S2A O5A 115.2(15) . . ?
O4A S2A C82A 98.9(11) . . ?
O5A S2A C82A 102.7(13) . . ?
O6A S2A O4A 116.3(15) . . ?
O6A S2A O5A 117.1(16) . . ?
O6A S2A C82A 102.6(13) . . ?
S2A O4A Cu2 145.8(10) . . ?
F4A C82A S2A 107.5(15) . . ?
F5A C82A S2A 107.6(15) . . ?
F5A C82A F4A 111.0(19) . . ?
F5A C82A F6A 111.3(19) . . ?
F6A C82A S2A 110.9(17) . . ?
F6A C82A F4A 108.5(18) . . ?
O7 S3 O8 115.1(9) . . ?
O7 S3 O9 113.8(9) . . ?
O7 S3 C83 101.2(7) . . ?
O8 S3 C83 104.4(9) . . ?
O9 S3 O8 116.3(11) . . ?
O9 S3 C83 103.3(9) . . ?
S3 O7 Cu2 158.0(6) . . ?
F7 C83 S3 111.9(12) . . ?
F7 C83 F9 106.1(14) . . ?
F8 C83 S3 111.3(12) . . ?
F8 C83 F7 107.6(15) . . ?
F8 C83 F9 109.6(15) . . ?
F9 C83 S3 110.2(12) . . ?
O7A S3A O8A 113.0(11) . . ?
O7A S3A C83A 101.6(8) . . ?
O8A S3A C83A 104.1(11) . . ?
O9A S3A O7A 116.0(11) . . ?
O9A S3A O8A 115.3(13) . . ?
O9A S3A C83A 104.7(10) . . ?
S3A O7A Cu2 159.0(6) . . ?
F7A C83A S3A 110.8(13) . . ?
F7A C83A F9A 106.7(16) . . ?
F8A C83A S3A 111.1(14) . . ?
F8A C83A F7A 107.9(17) . . ?
F8A C83A F9A 108.4(16) . . ?
F9A C83A S3A 111.8(13) . . ?
Cu1 O21 H21A 111.9 . . ?
Cu1 O21 H21B 112.0 . . ?
H21A O21 H21B 106.8 . . ?
C1 N1 Cu1 119.7(10) . . ?
C1 N1 C5 119.0(13) . . ?
C5 N1 Cu1 121.2(10) . . ?
C19 N2 Cu2 123.7(10) . . ?
C19 N2 C20 116.5(12) . . ?
C20 N2 Cu2 119.5(9) . . ?
C21 N3 Cu1 122.2(10) . . ?
C25 N3 Cu1 121.8(10) . . ?
C25 N3 C21 115.9(12) . . ?
C39 N4 Cu2 124.5(10) . . ?
C39 N4 C40 117.9(12) . . ?
C40 N4 Cu2 117.5(9) . . ?
C41 N5 Cu1 118.0(10) . . ?
C45 N5 Cu1 122.2(10) . . ?
C45 N5 C41 119.8(13) . . ?
C59 N6 Cu2 120.6(11) . . ?
C59 N6 C60 121.1(13) . . ?
C60 N6 Cu2 118.4(10) . . ?
C61 N7 Cu1 120.8(10) . . ?
C61 N7 C65 118.2(12) . . ?
C65 N7 Cu1 120.1(10) . . ?
C79 N8 Cu2 122.2(10) . . ?
C79 N8 C80 117.1(12) . . ?
C80 N8 Cu2 120.4(9) . . ?
N1 C1 H1 118.3 . . ?
N1 C1 C2 123.4(15) . . ?
C2 C1 H1 118.3 . . ?
C1 C2 H2 122.1 . . ?
C1 C2 C3 115.7(16) . . ?
C3 C2 H2 122.1 . . ?
C2 C3 H3 119.2 . . ?
C2 C3 C4 121.6(15) . . ?
C4 C3 H3 119.2 . . ?
C3 C4 C6 123.0(15) . . ?
C5 C4 C3 116.3(15) . . ?
C5 C4 C6 120.8(15) . . ?
N1 C5 C4 123.8(15) . . ?
N1 C5 H5 118.1 . . ?
C4 C5 H5 118.1 . . ?
C7 C6 C4 172.0(18) . . ?
C6 C7 C8 177.3(17) . . ?
C7 C8 C9 120.7(15) . . ?
C13 C8 C7 122.0(14) . . ?
C13 C8 C9 117.0(14) . . ?
C8 C9 H9 121.1 . . ?
C10 C9 C8 117.7(15) . . ?
C10 C9 H9 121.1 . . ?
C9 C10 H10 118.4 . . ?
C11 C10 C9 123.2(14) . . ?
C11 C10 H10 118.4 . . ?
C10 C11 H11 120.5 . . ?
C10 C11 C12 118.9(15) . . ?
C12 C11 H11 120.5 . . ?
C11 C12 C14 118.8(14) . . ?
C13 C12 C11 119.0(14) . . ?
C13 C12 C14 122.2(13) . . ?
C8 C13 H13 118.0 . . ?
C12 C13 C8 124.0(13) . . ?
C12 C13 H13 118.0 . . ?
C15 C14 C12 176.3(16) . . ?
C14 C15 C16 174.1(16) . . ?
C17 C16 C15 123.9(13) . . ?
C17 C16 C20 121.2(14) . . ?
C20 C16 C15 114.6(13) . . ?
C16 C17 H17 120.8 . . ?
C16 C17 C18 118.3(14) . . ?
C18 C17 H17 120.8 . . ?
C17 C18 H18 119.4 . . ?
C19 C18 C17 121.2(16) . . ?
C19 C18 H18 119.4 . . ?
N2 C19 H19 118.8 . . ?
C18 C19 N2 122.5(15) . . ?
C18 C19 H19 118.8 . . ?
N2 C20 C16 120.3(13) . . ?
N2 C20 H20 119.8 . . ?
C16 C20 H20 119.8 . . ?
N3 C21 H21 117.4 . . ?
N3 C21 C22 125.2(15) . . ?
C22 C21 H21 117.4 . . ?
C21 C22 H22 122.0 . . ?
C23 C22 C21 116.1(16) . . ?
C23 C22 H22 122.0 . . ?
C22 C23 H23 119.8 . . ?
C22 C23 C24 120.5(14) . . ?
C24 C23 H23 119.8 . . ?
C23 C24 C26 125.0(14) . . ?
C25 C24 C23 117.8(15) . . ?
C25 C24 C26 117.1(15) . . ?
N3 C25 C24 124.2(15) . . ?
N3 C25 H25 117.9 . . ?
C24 C25 H25 117.9 . . ?
C27 C26 C24 174.1(17) . . ?
C26 C27 C28 175.8(16) . . ?
C29 C28 C27 121.6(14) . . ?
C29 C28 C33 120.6(14) . . ?
C33 C28 C27 117.8(13) . . ?
C28 C29 H29 120.7 . . ?
C28 C29 C30 118.6(14) . . ?
C30 C29 H29 120.7 . . ?
C29 C30 H30 119.8 . . ?
C31 C30 C29 120.4(13) . . ?
C31 C30 H30 119.8 . . ?
C30 C31 H31 118.9 . . ?
C30 C31 C32 122.2(14) . . ?
C32 C31 H31 118.9 . . ?
C31 C32 C33 118.4(14) . . ?
C31 C32 C34 124.8(14) . . ?
C33 C32 C34 116.8(12) . . ?
C28 C33 H33 120.1 . . ?
C32 C33 C28 119.9(12) . . ?
C32 C33 H33 120.1 . . ?
C35 C34 C32 178.6(17) . . ?
C34 C35 C36 177.1(15) . . ?
C37 C36 C35 122.7(13) . . ?
C37 C36 C40 120.1(14) . . ?
C40 C36 C35 117.2(13) . . ?
C36 C37 H37 121.3 . . ?
C36 C37 C38 117.4(14) . . ?
C38 C37 H37 121.3 . . ?
C37 C38 H38 119.7 . . ?
C39 C38 C37 120.5(15) . . ?
C39 C38 H38 119.7 . . ?
N4 C39 C38 123.5(15) . . ?
N4 C39 H39 118.2 . . ?
C38 C39 H39 118.2 . . ?
N4 C40 C36 120.5(13) . . ?
N4 C40 H40 119.8 . . ?
C36 C40 H40 119.8 . . ?
N5 C41 H41 121.2 . . ?
C42 C41 N5 117.5(16) . . ?
C42 C41 H41 121.2 . . ?
C41 C42 H42 118.3 . . ?
C43 C42 C41 123.4(17) . . ?
C43 C42 H42 118.3 . . ?
C42 C43 H43 119.8 . . ?
C42 C43 C44 120.4(17) . . ?
C44 C43 H43 119.8 . . ?
C43 C44 C45 114.9(15) . . ?
C43 C44 C46 124.5(16) . . ?
C45 C44 C46 120.5(14) . . ?
N5 C45 C44 123.9(14) . . ?
N5 C45 H45 118.0 . . ?
C44 C45 H45 118.0 . . ?
C47 C46 C44 176.0(18) . . ?
C46 C47 C48 178.1(19) . . ?
C49 C48 C47 119.0(15) . . ?
C53 C48 C47 119.9(14) . . ?
C53 C48 C49 121.1(14) . . ?
C48 C49 H49 121.2 . . ?
C50 C49 C48 117.6(14) . . ?
C50 C49 H49 121.2 . . ?
C49 C50 H50 119.6 . . ?
C51 C50 C49 120.7(13) . . ?
C51 C50 H50 119.6 . . ?
C50 C51 H51 118.5 . . ?
C50 C51 C52 123.0(14) . . ?
C52 C51 H51 118.5 . . ?
C51 C52 C53 117.1(13) . . ?
C51 C52 C54 124.1(13) . . ?
C53 C52 C54 118.8(12) . . ?
C48 C53 C52 120.4(12) . . ?
C48 C53 H53 119.8 . . ?
C52 C53 H53 119.8 . . ?
C55 C54 C52 175.3(16) . . ?
C54 C55 C56 173.0(17) . . ?
C57 C56 C55 122.3(15) . . ?
C57 C56 C60 118.2(14) . . ?
C60 C56 C55 119.5(15) . . ?
C56 C57 H57 121.2 . . ?
C58 C57 C56 117.6(15) . . ?
C58 C57 H57 121.2 . . ?
C57 C58 H58 119.1 . . ?
C57 C58 C59 121.8(16) . . ?
C59 C58 H58 119.1 . . ?
N6 C59 C58 120.7(15) . . ?
N6 C59 H59 119.7 . . ?
C58 C59 H59 119.7 . . ?
N6 C60 C56 120.4(14) . . ?
N6 C60 H60 119.8 . . ?
C56 C60 H60 119.8 . . ?
N7 C61 H61 119.5 . . ?
N7 C61 C62 121.1(14) . . ?
C62 C61 H61 119.5 . . ?
C61 C62 H62 120.5 . . ?
C63 C62 C61 119.1(16) . . ?
C63 C62 H62 120.5 . . ?
C62 C63 H63 120.0 . . ?
C64 C63 C62 120.0(14) . . ?
C64 C63 H63 120.0 . . ?
C63 C64 C65 119.1(15) . . ?
C63 C64 C66 123.8(14) . . ?
C65 C64 C66 117.1(15) . . ?
N7 C65 C64 122.5(15) . . ?
N7 C65 H65 118.8 . . ?
C64 C65 H65 118.8 . . ?
C67 C66 C64 174.9(18) . . ?
C66 C67 C68 175.2(18) . . ?
C69 C68 C67 117.9(15) . . ?
C73 C68 C67 121.5(13) . . ?
C73 C68 C69 120.6(15) . . ?
C68 C69 H69 121.8 . . ?
C70 C69 C68 116.3(15) . . ?
C70 C69 H69 121.8 . . ?
C69 C70 H70 118.2 . . ?
C71 C70 C69 123.6(13) . . ?
C71 C70 H70 118.2 . . ?
C70 C71 H71 121.1 . . ?
C70 C71 C72 117.8(15) . . ?
C72 C71 H71 121.1 . . ?
C71 C72 C74 121.3(15) . . ?
C73 C72 C71 120.0(15) . . ?
C73 C72 C74 118.7(14) . . ?
C68 C73 C72 121.7(13) . . ?
C68 C73 H73 119.1 . . ?
C72 C73 H73 119.1 . . ?
C75 C74 C72 177.6(17) . . ?
C74 C75 C76 169.9(16) . . ?
C75 C76 C77 123.7(14) . . ?
C80 C76 C75 120.3(15) . . ?
C80 C76 C77 116.0(15) . . ?
C76 C77 H77 120.3 . . ?
C78 C77 C76 119.5(15) . . ?
C78 C77 H77 120.3 . . ?
C77 C78 H78 120.1 . . ?
C77 C78 C79 119.9(16) . . ?
C79 C78 H78 120.1 . . ?
N8 C79 C78 122.4(15) . . ?
N8 C79 H79 118.8 . . ?
C78 C79 H79 118.8 . . ?
N8 C80 C76 125.0(14) . . ?
N8 C80 H80 117.5 . . ?
C76 C80 H80 117.5 . . ?
O10 S4 O11 116.4(12) . . ?
O10 S4 O12 118.2(12) . . ?
O10 S4 C84 102.5(11) . . ?
O11 S4 O12 114.3(8) . . ?
O11 S4 C84 101.8(8) . . ?
O12 S4 C84 99.5(8) . . ?
F10 C84 S4 108.8(13) . . ?
F10 C84 F11 115.5(16) . . ?
F10 C84 F12 107.5(16) . . ?
F11 C84 S4 106.8(13) . . ?
F11 C84 F12 108.9(16) . . ?
F12 C84 S4 109.1(12) . . ?
O10A S4A O12A 113.6(13) . . ?
O10A S4A C84A 103.9(12) . . ?
O11A S4A O10A 115.7(13) . . ?
O11A S4A O12A 113.7(10) . . ?
O11A S4A C84A 105.1(10) . . ?
O12A S4A C84A 103.0(10) . . ?
F10A C84A S4A 110.4(15) . . ?
F10A C84A F12A 105.9(17) . . ?
F11A C84A S4A 109.0(15) . . ?
F11A C84A F10A 111.4(18) . . ?
F11A C84A F12A 108.5(17) . . ?
F12A C84A S4A 111.6(14) . . ?
N91 C91 C92 167(4) . . ?
C91 C92 H92A 109.5 . . ?
C91 C92 H92B 109.5 . . ?
C91 C92 H92C 109.5 . . ?
H92A C92 H92B 109.5 . . ?
H92A C92 H92C 109.5 . . ?
H92B C92 H92C 109.5 . . ?

loop_
_geom_bond_atom_site_label_1
_geom_bond_atom_site_label_2
_geom_bond_distance
_geom_bond_site_symmetry_2
_geom_bond_publ_flag
Cu1 O1 2.349(8) . ?
Cu1 O21 2.620(9) . ?
Cu1 N1 2.055(12) . ?
Cu1 N3 2.020(11) . ?
Cu1 N5 2.029(12) . ?
Cu1 N7 2.029(11) . ?
Cu2 O4 2.321(8) . ?
Cu2 O4A 2.321(8) . ?
Cu2 O7 2.436(7) . ?
Cu2 O7A 2.436(7) . ?
Cu2 N2 1.992(11) . ?
Cu2 N4 2.032(11) . ?
Cu2 N6 2.051(12) . ?
Cu2 N8 2.019(11) . ?
S1 O1 1.465(8) . ?
S1 O2 1.451(9) . ?
S1 O3 1.447(9) . ?
S1 C81 1.819(14) . ?
F1 C81 1.323(15) . ?
F2 C81 1.288(15) . ?
F3 C81 1.344(14) . ?
S2 O4 1.449(9) . ?
S2 O5 1.462(10) . ?
S2 O6 1.419(10) . ?
S2 C82 1.788(13) . ?
F4 C82 1.319(15) . ?
F5 C82 1.318(15) . ?
F6 C82 1.324(15) . ?
S2A O4A 1.442(15) . ?
S2A O5A 1.445(16) . ?
S2A O6A 1.433(17) . ?
S2A C82A 1.830(19) . ?
F4A C82A 1.32(2) . ?
F5A C82A 1.31(2) . ?
F6A C82A 1.317(19) . ?
S3 O7 1.444(9) . ?
S3 O8 1.452(13) . ?
S3 O9 1.452(13) . ?
S3 C83 1.817(15) . ?
F7 C83 1.333(17) . ?
F8 C83 1.319(17) . ?
F9 C83 1.346(16) . ?
S3A O7A 1.460(11) . ?
S3A O8A 1.469(14) . ?
S3A O9A 1.446(14) . ?
S3A C83A 1.804(17) . ?
F7A C83A 1.326(18) . ?
F8A C83A 1.316(18) . ?
F9A C83A 1.346(17) . ?
O21 H21A 0.9303 . ?
O21 H21B 0.9282 . ?
N1 C1 1.333(18) . ?
N1 C5 1.334(17) . ?
N2 C19 1.380(17) . ?
N2 C20 1.396(17) . ?
N3 C21 1.341(18) . ?
N3 C25 1.337(17) . ?
N4 C39 1.288(16) . ?
N4 C40 1.383(17) . ?
N5 C41 1.379(18) . ?
N5 C45 1.300(17) . ?
N6 C59 1.317(17) . ?
N6 C60 1.328(17) . ?
N7 C61 1.355(17) . ?
N7 C65 1.357(17) . ?
N8 C79 1.342(17) . ?
N8 C80 1.346(17) . ?
C1 H1 0.9500 . ?
C1 C2 1.39(2) . ?
C2 H2 0.9500 . ?
C2 C3 1.40(2) . ?
C3 H3 0.9500 . ?
C3 C4 1.41(2) . ?
C4 C5 1.364(19) . ?
C4 C6 1.42(2) . ?
C5 H5 0.9500 . ?
C6 C7 1.20(2) . ?
C7 C8 1.40(2) . ?
C8 C9 1.43(2) . ?
C8 C13 1.38(2) . ?
C9 H9 0.9500 . ?
C9 C10 1.38(2) . ?
C10 H10 0.9500 . ?
C10 C11 1.36(2) . ?
C11 H11 0.9500 . ?
C11 C12 1.397(18) . ?
C12 C13 1.348(19) . ?
C12 C14 1.43(2) . ?
C13 H13 0.9500 . ?
C14 C15 1.173(19) . ?
C15 C16 1.48(2) . ?
C16 C17 1.346(19) . ?
C16 C20 1.402(18) . ?
C17 H17 0.9500 . ?
C17 C18 1.38(2) . ?
C18 H18 0.9500 . ?
C18 C19 1.347(19) . ?
C19 H19 0.9500 . ?
C20 H20 0.9500 . ?
C21 H21 0.9500 . ?
C21 C22 1.40(2) . ?
C22 H22 0.9500 . ?
C22 C23 1.37(2) . ?
C23 H23 0.9500 . ?
C23 C24 1.40(2) . ?
C24 C25 1.372(19) . ?
C24 C26 1.49(2) . ?
C25 H25 0.9500 . ?
C26 C27 1.180(19) . ?
C27 C28 1.44(2) . ?
C28 C29 1.361(18) . ?
C28 C33 1.400(18) . ?
C29 H29 0.9500 . ?
C29 C30 1.41(2) . ?
C30 H30 0.9500 . ?
C30 C31 1.333(19) . ?
C31 H31 0.9500 . ?
C31 C32 1.381(18) . ?
C32 C33 1.383(19) . ?
C32 C34 1.46(2) . ?
C33 H33 0.9500 . ?
C34 C35 1.170(18) . ?
C35 C36 1.47(2) . ?
C36 C37 1.353(19) . ?
C36 C40 1.398(19) . ?
C37 H37 0.9500 . ?
C37 C38 1.38(2) . ?
C38 H38 0.9500 . ?
C38 C39 1.36(2) . ?
C39 H39 0.9500 . ?
C40 H40 0.9500 . ?
C41 H41 0.9500 . ?
C41 C42 1.36(2) . ?
C42 H42 0.9500 . ?
C42 C43 1.35(2) . ?
C43 H43 0.9500 . ?
C43 C44 1.37(2) . ?
C44 C45 1.43(2) . ?
C44 C46 1.47(2) . ?
C45 H45 0.9500 . ?
C46 C47 1.18(2) . ?
C47 C48 1.43(2) . ?
C48 C49 1.42(2) . ?
C48 C53 1.341(19) . ?
C49 H49 0.9500 . ?
C49 C50 1.38(2) . ?
C50 H50 0.9500 . ?
C50 C51 1.342(19) . ?
C51 H51 0.9500 . ?
C51 C52 1.373(18) . ?
C52 C53 1.418(19) . ?
C52 C54 1.46(2) . ?
C53 H53 0.9500 . ?
C54 C55 1.188(19) . ?
C55 C56 1.43(2) . ?
C56 C57 1.41(2) . ?
C56 C60 1.419(19) . ?
C57 H57 0.9500 . ?
C57 C58 1.35(2) . ?
C58 H58 0.9500 . ?
C58 C59 1.38(2) . ?
C59 H59 0.9500 . ?
C60 H60 0.9500 . ?
C61 H61 0.9500 . ?
C61 C62 1.40(2) . ?
C62 H62 0.9500 . ?
C62 C63 1.38(2) . ?
C63 H63 0.9500 . ?
C63 C64 1.36(2) . ?
C64 C65 1.375(19) . ?
C64 C66 1.47(2) . ?
C65 H65 0.9500 . ?
C66 C67 1.17(2) . ?
C67 C68 1.44(2) . ?
C68 C69 1.415(19) . ?
C68 C73 1.36(2) . ?
C69 H69 0.9500 . ?
C69 C70 1.40(2) . ?
C70 H70 0.9500 . ?
C70 C71 1.38(2) . ?
C71 H71 0.9500 . ?
C71 C72 1.389(19) . ?
C72 C73 1.39(2) . ?
C72 C74 1.46(2) . ?
C73 H73 0.9500 . ?
C74 C75 1.20(2) . ?
C75 C76 1.41(2) . ?
C76 C77 1.43(2) . ?
C76 C80 1.374(19) . ?
C77 H77 0.9500 . ?
C77 C78 1.35(2) . ?
C78 H78 0.9500 . ?
C78 C79 1.38(2) . ?
C79 H79 0.9500 . ?
C80 H80 0.9500 . ?
S4 O10 1.406(13) . ?
S4 O11 1.451(12) . ?
S4 O12 1.456(12) . ?
S4 C84 1.826(16) . ?
F10 C84 1.301(17) . ?
F11 C84 1.303(17) . ?
F12 C84 1.361(17) . ?
S4A O10A 1.439(15) . ?
S4A O11A 1.438(13) . ?
S4A O12A 1.480(14) . ?
S4A C84A 1.788(17) . ?
F10A C84A 1.318(19) . ?
F11A C84A 1.318(19) . ?
F12A C84A 1.348(18) . ?
N91 C91 1.33(4) . ?
C91 C92 1.34(3) . ?
C92 H92A 0.9800 . ?
C92 H92B 0.9800 . ?
C92 H92C 0.9800 . ?

loop_
_geom_hbond_atom_site_label_D
_geom_hbond_atom_site_label_H
_geom_hbond_atom_site_label_A
_geom_hbond_distance_DH
_geom_hbond_distance_HA
_geom_hbond_distance_DA
_geom_hbond_angle_DHA
_geom_hbond_site_symmetry_A
O21 H21A F9A 0.93 2.50 2.974(18) 111.9 .
O21 H21B N91 0.93 2.31 2.97(3) 127.6 .

loop_
_geom_torsion_atom_site_label_1
_geom_torsion_atom_site_label_2
_geom_torsion_atom_site_label_3
_geom_torsion_atom_site_label_4
_geom_torsion
_geom_torsion_site_symmetry_1
_geom_torsion_site_symmetry_2
_geom_torsion_site_symmetry_3
_geom_torsion_site_symmetry_4
_geom_torsion_publ_flag
Cu1 N1 C1 C2 178.3(12) . . . . ?
Cu1 N1 C5 C4 -175.6(10) . . . . ?
Cu1 N3 C21 C22 -178.1(13) . . . . ?
Cu1 N3 C25 C24 -177.7(11) . . . . ?
Cu1 N5 C41 C42 180.0(15) . . . . ?
Cu1 N5 C45 C44 -178.8(11) . . . . ?
Cu1 N7 C61 C62 172.6(12) . . . . ?
Cu1 N7 C65 C64 -172.9(11) . . . . ?
Cu2 N2 C19 C18 -177.2(12) . . . . ?
Cu2 N2 C20 C16 176.3(9) . . . . ?
Cu2 N4 C39 C38 -176.2(12) . . . . ?
Cu2 N4 C40 C36 173.3(10) . . . . ?
Cu2 N6 C59 C58 -177.7(11) . . . . ?
Cu2 N6 C60 C56 175.3(10) . . . . ?
Cu2 N8 C79 C78 -174.2(12) . . . . ?
Cu2 N8 C80 C76 173.0(11) . . . . ?
O1 S1 C81 F1 -179.2(10) . . . . ?
O1 S1 C81 F2 58.1(12) . . . . ?
O1 S1 C81 F3 -63.1(12) . . . . ?
O2 S1 O1 Cu1 -57.3(12) . . . . ?
O2 S1 C81 F1 59.7(12) . . . . ?
O2 S1 C81 F2 -63.0(12) . . . . ?
O2 S1 C81 F3 175.8(11) . . . . ?
O3 S1 O1 Cu1 82.2(12) . . . . ?
O3 S1 C81 F1 -60.3(12) . . . . ?
O3 S1 C81 F2 177.0(11) . . . . ?
O3 S1 C81 F3 55.9(12) . . . . ?
C81 S1 O1 Cu1 -168.2(10) . . . . ?
O4 S2 C82 F4 63.6(13) . . . . ?
O4 S2 C82 F5 -176.8(12) . . . . ?
O4 S2 C82 F6 -53.6(12) . . . . ?
O5 S2 O4 Cu2 73.7(13) . . . . ?
O5 S2 C82 F4 177.0(13) . . . . ?
O5 S2 C82 F5 -63.4(14) . . . . ?
O5 S2 C82 F6 59.8(13) . . . . ?
O6 S2 O4 Cu2 -62.4(14) . . . . ?
O6 S2 C82 F4 -58.8(14) . . . . ?
O6 S2 C82 F5 60.8(14) . . . . ?
O6 S2 C82 F6 -176.0(11) . . . . ?
C82 S2 O4 Cu2 -176.7(11) . . . . ?
O4A S2A C82A F4A -59(2) . . . . ?
O4A S2A C82A F5A 60(2) . . . . ?
O4A S2A C82A F6A -178(2) . . . . ?
O5A S2A O4A Cu2 -96(2) . . . . ?
O5A S2A C82A F4A -178(3) . . . . ?
O5A S2A C82A F5A -58(3) . . . . ?
O5A S2A C82A F6A 64(3) . . . . ?
O6A S2A O4A Cu2 46(2) . . . . ?
O6A S2A C82A F4A 60(3) . . . . ?
O6A S2A C82A F5A 180(3) . . . . ?
O6A S2A C82A F6A -58(3) . . . . ?
C82A S2A O4A Cu2 155.3(15) . . . . ?
O7 S3 C83 F7 59.2(15) . . . . ?
O7 S3 C83 F8 -61.2(14) . . . . ?
O7 S3 C83 F9 177.0(13) . . . . ?
O8 S3 O7 Cu2 -71(2) . . . . ?
O8 S3 C83 F7 -60.6(16) . . . . ?
O8 S3 C83 F8 178.9(15) . . . . ?
O8 S3 C83 F9 57.2(16) . . . . ?
O9 S3 O7 Cu2 67(2) . . . . ?
O9 S3 C83 F7 177.3(15) . . . . ?
O9 S3 C83 F8 56.8(16) . . . . ?
O9 S3 C83 F9 -64.9(15) . . . . ?
C83 S3 O7 Cu2 177.2(17) . . . . ?
O7A S3A C83A F7A 63.9(17) . . . . ?
O7A S3A C83A F8A -56.0(17) . . . . ?
O7A S3A C83A F9A -177.2(15) . . . . ?
O8A S3A O7A Cu2 85(2) . . . . ?
O8A S3A C83A F7A -178.6(18) . . . . ?
O8A S3A C83A F8A 62(2) . . . . ?
O8A S3A C83A F9A -59.7(18) . . . . ?
O9A S3A O7A Cu2 -51(2) . . . . ?
O9A S3A C83A F7A -57.2(19) . . . . ?
O9A S3A C83A F8A -177.1(18) . . . . ?
O9A S3A C83A F9A 61.7(18) . . . . ?
C83A S3A O7A Cu2 -164.2(19) . . . . ?
N1 C1 C2 C3 0(2) . . . . ?
N3 C21 C22 C23 -8(3) . . . . ?
N5 C41 C42 C43 -2(3) . . . . ?
N7 C61 C62 C63 -3(2) . . . . ?
C1 N1 C5 C4 3(2) . . . . ?
C1 C2 C3 C4 -1(2) . . . . ?
C2 C3 C4 C5 3(2) . . . . ?
C2 C3 C4 C6 -176.7(14) . . . . ?
C3 C4 C5 N1 -5(2) . . . . ?
C5 N1 C1 C2 -1(2) . . . . ?
C6 C4 C5 N1 175.5(13) . . . . ?
C7 C8 C9 C10 178.2(13) . . . . ?
C7 C8 C13 C12 -176.0(13) . . . . ?
C8 C9 C10 C11 -4(2) . . . . ?
C9 C8 C13 C12 -1.6(19) . . . . ?
C9 C10 C11 C12 2(2) . . . . ?
C10 C11 C12 C13 0.3(19) . . . . ?
C10 C11 C12 C14 -176.6(12) . . . . ?
C11 C12 C13 C8 -0.5(19) . . . . ?
C13 C8 C9 C10 3.8(19) . . . . ?
C14 C12 C13 C8 176.3(12) . . . . ?
C15 C16 C17 C18 174.4(15) . . . . ?
C15 C16 C20 N2 -174.8(11) . . . . ?
C16 C17 C18 C19 -2(3) . . . . ?
C17 C16 C20 N2 -1(2) . . . . ?
C17 C18 C19 N2 3(3) . . . . ?
C19 N2 C20 C16 1.9(18) . . . . ?
C20 N2 C19 C18 -3(2) . . . . ?
C20 C16 C17 C18 1(2) . . . . ?
C21 N3 C25 C24 -1(2) . . . . ?
C21 C22 C23 C24 6(2) . . . . ?
C22 C23 C24 C25 -2(2) . . . . ?
C22 C23 C24 C26 -178.4(15) . . . . ?
C23 C24 C25 N3 0(2) . . . . ?
C25 N3 C21 C22 5(2) . . . . ?
C26 C24 C25 N3 176.4(13) . . . . ?
C27 C28 C29 C30 179.2(13) . . . . ?
C27 C28 C33 C32 -178.4(12) . . . . ?
C28 C29 C30 C31 0(2) . . . . ?
C29 C28 C33 C32 1.3(19) . . . . ?
C29 C30 C31 C32 1(2) . . . . ?
C30 C31 C32 C33 0(2) . . . . ?
C30 C31 C32 C34 179.2(13) . . . . ?
C31 C32 C33 C28 -1.1(18) . . . . ?
C33 C28 C29 C30 -1(2) . . . . ?
C34 C32 C33 C28 179.7(12) . . . . ?
C35 C36 C37 C38 179.6(14) . . . . ?
C35 C36 C40 N4 -177.1(12) . . . . ?
C36 C37 C38 C39 -2(2) . . . . ?
C37 C36 C40 N4 4(2) . . . . ?
C37 C38 C39 N4 2(2) . . . . ?
C39 N4 C40 C36 -3(2) . . . . ?
C40 N4 C39 C38 0(2) . . . . ?
C40 C36 C37 C38 -1(2) . . . . ?
C41 N5 C45 C44 1(2) . . . . ?
C41 C42 C43 C44 2(4) . . . . ?
C42 C43 C44 C45 -1(3) . . . . ?
C42 C43 C44 C46 -178(2) . . . . ?
C43 C44 C45 N5 -1(2) . . . . ?
C45 N5 C41 C42 1(2) . . . . ?
C46 C44 C45 N5 176.6(14) . . . . ?
C47 C48 C49 C50 176.4(13) . . . . ?
C47 C48 C53 C52 -176.0(12) . . . . ?
C48 C49 C50 C51 1(2) . . . . ?
C49 C48 C53 C52 2(2) . . . . ?
C49 C50 C51 C52 -1(2) . . . . ?
C50 C51 C52 C53 1(2) . . . . ?
C50 C51 C52 C54 179.8(13) . . . . ?
C51 C52 C53 C48 -1.6(19) . . . . ?
C53 C48 C49 C50 -1(2) . . . . ?
C54 C52 C53 C48 179.8(12) . . . . ?
C55 C56 C57 C58 176.7(15) . . . . ?
C55 C56 C60 N6 -176.2(13) . . . . ?
C56 C57 C58 C59 3(3) . . . . ?
C57 C56 C60 N6 6(2) . . . . ?
C57 C58 C59 N6 -1(2) . . . . ?
C59 N6 C60 C56 -4(2) . . . . ?
C60 N6 C59 C58 2(2) . . . . ?
C60 C56 C57 C58 -5(2) . . . . ?
C61 N7 C65 C64 -4(2) . . . . ?
C61 C62 C63 C64 2(3) . . . . ?
C62 C63 C64 C65 -2(2) . . . . ?
C62 C63 C64 C66 179.7(15) . . . . ?
C63 C64 C65 N7 3(2) . . . . ?
C65 N7 C61 C62 4(2) . . . . ?
C66 C64 C65 N7 -178.5(13) . . . . ?
C67 C68 C69 C70 -179.6(13) . . . . ?
C67 C68 C73 C72 179.9(13) . . . . ?
C68 C69 C70 C71 -2(2) . . . . ?
C69 C68 C73 C72 1(2) . . . . ?
C69 C70 C71 C72 3(2) . . . . ?
C70 C71 C72 C73 -3(2) . . . . ?
C70 C71 C72 C74 179.3(13) . . . . ?
C71 C72 C73 C68 1(2) . . . . ?
C73 C68 C69 C70 0(2) . . . . ?
C74 C72 C73 C68 179.0(13) . . . . ?
C74 C75 C76 C77 -129(9) . . . . ?
C74 C75 C76 C80 52(10) . . . . ?
C75 C76 C77 C78 -178.1(17) . . . . ?
C75 C76 C80 N8 -180.0(13) . . . . ?
C76 C77 C78 C79 -3(3) . . . . ?
C77 C76 C80 N8 0(2) . . . . ?
C77 C78 C79 N8 2(3) . . . . ?
C79 N8 C80 C76 -1(2) . . . . ?
C80 N8 C79 C78 0(2) . . . . ?
C80 C76 C77 C78 1(2) . . . . ?
O10 S4 C84 F10 63.1(18) . . . . ?
O10 S4 C84 F11 -62.3(18) . . . . ?
O10 S4 C84 F12 -179.9(17) . . . . ?
O11 S4 C84 F10 -57.7(16) . . . . ?
O11 S4 C84 F11 177.0(14) . . . . ?
O11 S4 C84 F12 59.4(15) . . . . ?
O12 S4 C84 F10 -175.1(15) . . . . ?
O12 S4 C84 F11 59.5(15) . . . . ?
O12 S4 C84 F12 -58.1(15) . . . . ?
O10A S4A C84A F10A 58(3) . . . . ?
O10A S4A C84A F11A -65(2) . . . . ?
O10A S4A C84A F12A 176(2) . . . . ?
O11A S4A C84A F10A -180(2) . . . . ?
O11A S4A C84A F11A 57(2) . . . . ?
O11A S4A C84A F12A -62(2) . . . . ?
O12A S4A C84A F10A -61(3) . . . . ?
O12A S4A C84A F11A 177(2) . . . . ?
O12A S4A C84A F12A 57(2) . . . . ?

loop_
_twin_individual_id
_twin_individual_mass_fraction_refined
1 0.551(2)
2 0.449(2)
